data_4002087
loop_
_publ_author_name
'Morozov, Vladimir A.'
'Raskina, Maria V.'
'Lazoryak, Bogdan I.'
'Meert, Katrien W.'
'Korthout, Katleen'
'Smet, Philippe F.'
'Poelman, Dirk'
'Gauquelin, Nicolas'
'Verbeeck, Johan'
'Abakumov, Artem M.'
'Hadermann, Joke'

_publ_section_title
;
 Crystal Structure and Luminescent Properties of R2--xEux(MoO4)3(R = Gd,
 Sm) Red Phosphors
;
_journal_issue 24
_journal_name_full 'Chemistry of Materials'
_journal_page_first 7124
_journal_paper_doi 10.1021/cm503720s
_journal_volume 26
_journal_year 2014
_chemical_formula_analytical 'a-Gd2 Mo3 O12'
_chemical_formula_iupac 'Gd2 Mo3 O12'
_chemical_formula_moiety '(Gd3+)2, (MoO4 2-)3'
_chemical_formula_structural 'a-Gd2 Mo3 O12'
_chemical_formula_sum 'Gd2 Mo3 O12'
_chemical_formula_weight 794.3
_chemical_name_common 'a-Gd2 Mo3 O12'
_chemical_name_systematic ' ?'
_space_group_IT_number 15
_symmetry_cell_setting monoclinic
_symmetry_Int_Tables_number 15
_symmetry_space_group_name_Hall '-C 2yc'
_symmetry_space_group_name_H-M 'C 1 2/c 1'
_cell_angle_alpha 90
_cell_angle_beta 109.3176(3)
_cell_angle_gamma 90
_cell_formula_units_Z 4
_cell_length_a 7.54873(4)
_cell_length_b 11.43897(5)
_cell_length_c 11.46800(6)
_cell_measurement_temperature 300
_cell_volume 934.506(8)
_diffrn_ambient_temperature 300
_diffrn_measurement_device 'ID31 beamline'
_diffrn_measurement_device_type Synchrotron
_diffrn_radiation_probe x-ray
_diffrn_radiation_type 'Synchrotron X-ray'
_diffrn_radiation_wavelength 0.39996
_diffrn_source 'ID31 beamline'
_diffrn_source_type X-ray
_exptl_absorpt_coefficient_mu 8.378
_exptl_crystal_density_diffrn 5.6438
_exptl_crystal_density_method 'not measured'
_exptl_crystal_F_000 1400
_pd_calc_method 'Rietveld Refinement'
_pd_char_colour White
_pd_instr_location ' ?'
_pd_meas_2theta_range_inc 0.002
_pd_meas_2theta_range_max 40.000
_pd_meas_2theta_range_min 1.002
_pd_meas_number_of_points 19500
_pd_meas_scan_method Step
_pd_proc_2theta_range_inc 0.002
_pd_proc_2theta_range_max 32.006
_pd_proc_2theta_range_min 2.99
_pd_proc_ls_background_function '18 Legendre polynoms'
_pd_proc_ls_pref_orient_corr none
_pd_proc_ls_profile_function Pseudo-Voigt
_pd_proc_ls_prof_R_factor 0.1088
_pd_proc_ls_prof_wR_expected 0.0639
_pd_proc_ls_prof_wR_factor 0.1497
_refine_diff_density_max 1.68
_refine_diff_density_min -2.12
_refine_ls_goodness_of_fit_all 2.34
_refine_ls_number_constraints 1
_refine_ls_number_parameters 68
_refine_ls_number_restraints 0
_refine_ls_R_factor_all 0.0267
_refine_ls_R_factor_gt 0.0267
_refine_ls_shift/su_max 0.0644
_refine_ls_shift/su_mean 0.0086
_refine_ls_weighting_scheme sigma
_refine_ls_wR_factor_all 0.0348
_refine_ls_wR_factor_gt 0.0347
_cod_data_source_file cm503720s_si_002.cif
_cod_data_source_block I
_cod_depositor_comments
;
The following automatic conversions were performed:

'_diffrn_radiation_probe' value 'X-ray' changed to 'x-ray' according
to
/home/saulius/struct/COD-crude-data--automatic-downloads/rss-feeds/ACS/lib/dictionaries/cif_core.dic
dictionary named 'cif_core.dic' version 2.4.2 from 2011-04-26.

Automatic conversion script
Id: cif_fix_values 2935 2014-11-11 08:27:57Z andrius 

 Adding full bibliography for 4002087--4002088.cif.
;
_cod_database_code 4002087

loop_
_symmetry_equiv_pos_site_id
_symmetry_equiv_pos_as_xyz
1 x,y,z
2 -x,y,-z+1/2
3 -x,-y,-z
4 x,-y,z+1/2
5 x+1/2,y+1/2,z
6 -x+1/2,y+1/2,-z+1/2
7 -x+1/2,-y+1/2,-z
8 x+1/2,-y+1/2,z+1/2

loop_
_atom_site_label
_atom_site_type_symbol
_atom_site_fract_x
_atom_site_fract_y
_atom_site_fract_z
_atom_site_adp_type
_atom_site_U_iso_or_equiv
_atom_site_symmetry_multiplicity
_atom_site_occupancy
_atom_site_calc_flag
Gd1 Gd 0.33198(19) 0.37667(11) 0.40925(9) Uiso 0.0051(3) 8 1 d
Mo1 Mo 0 0.1276(2) 0.25 Uiso 0.0047(5) 4 1 d
Mo2 Mo 0.1493(3) 0.38842(13) 0.05994(12) Uiso 0.0054(5) 8 1 d
O1 O 0.1681(16) 0.0415(8) 0.2188(11) Uiso 0.009(3) 8 1 d
O2 O 0.1370(18) 0.2072(10) 0.3918(11) Uiso 0.012(4) 8 1 d
O3 O 0.2438(16) 0.3140(8) 0.2017(9) Uiso 0.0010(15) 8 1 d
O4 O 0.3602(16) 0.4564(8) 0.0394(10) Uiso 0.0010(15) 8 1 d
O5 O 0.0450(16) 0.4604(8) 0.4042(10) Uiso 0.0010(15) 8 1 d
O6 O 0.4557(15) 0.2156(8) 0.0585(11) Uiso 0.0010(15) 8 1 d

loop_
_atom_type_symbol
_atom_type_scat_dispersion_real
_atom_type_scat_dispersion_imag
_atom_type_scat_source
Gd -0.8268 1.4526 'International Tables Vol C tables 4.2.6.8 and 6.1.1.1'
Mo 0.0717 1.7724 'International Tables Vol C tables 4.2.6.8 and 6.1.1.1'
O 0.0016 0.0017 'International Tables Vol C tables 4.2.6.8 and 6.1.1.1'

loop_
_geom_angle_atom_site_label_1
_geom_angle_atom_site_label_2
_geom_angle_atom_site_label_3
_geom_angle_site_symmetry_1
_geom_angle_site_symmetry_3
_geom_angle
O1 Mo1 O1 . 2_555 110.8(5)
O1 Mo1 O2 . . 103.1(5)
O1 Mo1 O2 . 2_555 109.4(6)
O1 Mo1 O3 . . 80.2(4)
O1 Mo1 O3 . 2_555 169.0(4)
O1 Mo1 O4 . 5_445 63.4(4)
O1 Mo1 O4 . 6_545 73.2(5)
O1 Mo1 O4 . 7_555 42.8(4)
O1 Mo1 O4 . 8_455 117.1(4)
O1 Mo1 O2 2_555 . 109.4(6)
O1 Mo1 O2 2_555 2_555 103.1(5)
O1 Mo1 O3 2_555 . 169.0(4)
O1 Mo1 O3 2_555 2_555 80.2(4)
O1 Mo1 O4 2_555 5_445 73.2(5)
O1 Mo1 O4 2_555 6_545 63.4(4)
O1 Mo1 O4 2_555 7_555 117.1(4)
O1 Mo1 O4 2_555 8_455 42.8(4)
O2 Mo1 O2 . 2_555 121.1(5)
O2 Mo1 O3 . . 67.2(5)
O2 Mo1 O3 . 2_555 71.7(4)
O2 Mo1 O4 . 5_445 165.5(4)
O2 Mo1 O4 . 6_545 70.8(4)
O2 Mo1 O4 . 7_555 129.4(5)
O2 Mo1 O4 . 8_455 66.8(5)
O2 Mo1 O3 2_555 . 71.7(4)
O2 Mo1 O3 2_555 2_555 67.2(5)
O2 Mo1 O4 2_555 5_445 70.8(4)
O2 Mo1 O4 2_555 6_545 165.5(4)
O2 Mo1 O4 2_555 7_555 66.8(5)
O2 Mo1 O4 2_555 8_455 129.4(5)
O3 Mo1 O3 . 2_555 88.8(3)
O3 Mo1 O4 . 5_445 112.9(3)
O3 Mo1 O4 . 6_545 122.6(3)
O3 Mo1 O4 . 7_555 70.3(2)
O3 Mo1 O4 . 8_455 133.4(2)
O3 Mo1 O4 2_555 5_445 122.6(3)
O3 Mo1 O4 2_555 6_545 112.9(3)
O3 Mo1 O4 2_555 7_555 133.4(2)
O3 Mo1 O4 2_555 8_455 70.3(2)
O4 Mo1 O4 5_445 6_545 99.0(3)
O4 Mo1 O4 5_445 7_555 44.3(3)
O4 Mo1 O4 5_445 8_455 113.5(3)
O4 Mo1 O4 6_545 7_555 113.5(3)
O4 Mo1 O4 6_545 8_455 44.3(3)
O4 Mo1 O4 7_555 8_455 151.6(2)
O1 Mo2 O1 6_555 7_555 112.2(3)
O1 Mo2 O2 6_555 2_555 112.4(3)
O1 Mo2 O2 6_555 6_555 45.1(3)
O1 Mo2 O2 6_555 8_454 133.5(3)
O1 Mo2 O3 6_555 . 64.6(3)
O1 Mo2 O4 6_555 . 72.0(4)
O1 Mo2 O5 6_555 2_555 74.3(4)
O1 Mo2 O5 6_555 4_564 98.8(3)
O1 Mo2 O6 6_555 . 104.2(3)
O1 Mo2 O6 6_555 7_555 173.4(4)
O1 Mo2 O2 7_555 2_555 135.4(3)
O1 Mo2 O2 7_555 6_555 72.0(2)
O1 Mo2 O2 7_555 8_454 102.3(3)
O1 Mo2 O3 7_555 . 134.4(4)
O1 Mo2 O4 7_555 . 43.1(4)
O1 Mo2 O5 7_555 2_555 127.2(4)
O1 Mo2 O5 7_555 4_564 51.4(3)
O1 Mo2 O6 7_555 . 70.1(3)
O1 Mo2 O6 7_555 7_555 72.9(4)
O2 Mo2 O2 2_555 6_555 148.0(3)
O2 Mo2 O2 2_555 8_454 43.5(3)
O2 Mo2 O3 2_555 . 67.4(4)
O2 Mo2 O4 2_555 . 163.5(4)
O2 Mo2 O5 2_555 2_555 67.3(4)
O2 Mo2 O5 2_555 4_564 121.4(3)
O2 Mo2 O6 2_555 . 98.0(3)
O2 Mo2 O6 2_555 7_555 62.6(5)
O2 Mo2 O2 6_555 8_454 128.7(2)
O2 Mo2 O3 6_555 . 107.1(3)
O2 Mo2 O4 6_555 . 45.9(4)
O2 Mo2 O5 6_555 2_555 82.8(4)
O2 Mo2 O5 6_555 4_564 57.5(3)
O2 Mo2 O6 6_555 . 108.9(3)
O2 Mo2 O6 6_555 7_555 141.3(4)
O2 Mo2 O3 8_454 . 110.9(4)
O2 Mo2 O4 8_454 . 144.5(4)
O2 Mo2 O5 8_454 2_555 59.9(4)
O2 Mo2 O5 8_454 4_564 78.8(3)
O2 Mo2 O6 8_454 . 116.7(3)
O2 Mo2 O6 8_454 7_555 46.5(4)
O3 Mo2 O4 . . 102.5(5)
O3 Mo2 O5 . 2_555 96.9(5)
O3 Mo2 O5 . 4_564 163.3(4)
O3 Mo2 O6 . . 67.4(5)
O3 Mo2 O6 . 7_555 108.8(4)
O4 Mo2 O5 . 2_555 128.4(5)
O4 Mo2 O5 . 4_564 72.0(4)
O4 Mo2 O6 . . 65.6(4)
O4 Mo2 O6 . 7_555 111.5(5)
O5 Mo2 O5 2_555 4_564 75.9(5)
O5 Mo2 O6 2_555 . 162.3(4)
O5 Mo2 O6 2_555 7_555 106.4(5)
O5 Mo2 O6 4_564 . 121.4(4)
O5 Mo2 O6 4_564 7_555 87.7(4)
O6 Mo2 O6 . 7_555 73.1(4)

loop_
_geom_bond_atom_site_label_1
_geom_bond_atom_site_label_2
_geom_bond_site_symmetry_2
_geom_bond_distance
Gd1 Gd1 3_666 3.9033(16)
Gd1 Gd1 7_556 3.9958(18)
Gd1 O1 6_555 2.390(11)
Gd1 O2 . 2.402(12)
Gd1 O2 7_556 2.414(13)
Gd1 O3 . 2.361(10)
Gd1 O4 2_655 2.382(11)
Gd1 O4 4_565 2.389(10)
Gd1 O5 . 2.352(12)
Gd1 O6 2_655 2.389(10)
Mo1 O1 . 1.734(12)
Mo1 O1 2_555 1.734(12)
Mo1 O2 . 1.852(11)
Mo1 O2 2_555 1.852(11)
Mo2 O3 . 1.764(9)
Mo2 O4 . 1.856(12)
Mo2 O5 2_555 1.843(13)
Mo2 O6 7_555 1.782(10)
